data_4514989
loop_
_publ_author_name
'Yang, Wen-Juan'
'Fang, Hui-Lin'
'Sun, Jing'
'Yan, Chao-Guo'

_publ_section_title
;
 Construction of Dispiro-Indenone Scaffolds via Domino Cycloaddition
 Reactions of \a,\b-Unsaturated Aldimines with
 2-Arylidene-1,3-indenediones and
 2,2'-(Arylmethylene)bis(1,3-indenediones).
;
_journal_issue 8
_journal_name_full 'ACS omega'
_journal_page_first 13553
_journal_page_last 13569
_journal_paper_doi 10.1021/acsomega.9b01960
_journal_volume 4
_journal_year 2019
_chemical_formula_moiety 'C41 H30 Cl N O5'
_chemical_formula_sum 'C41 H30 Cl N O5'
_chemical_formula_weight 652.11
_space_group_crystal_system monoclinic
_space_group_IT_number 14
_space_group_name_Hall '-P 2ybc'
_space_group_name_H-M_alt 'P 1 21/c 1'
_symmetry_space_group_name_Hall '-P 2ybc'
_symmetry_space_group_name_H-M 'P 1 21/c 1'
_atom_sites_solution_hydrogens mixed
_audit_creation_method SHELXL-2014/7
_cell_angle_alpha 90
_cell_angle_beta 92.260(3)
_cell_angle_gamma 90
_cell_formula_units_Z 4
_cell_length_a 10.7296(14)
_cell_length_b 20.624(3)
_cell_length_c 15.099(2)
_cell_measurement_reflns_used 7209
_cell_measurement_temperature 296(2)
_cell_measurement_theta_max 19.65
_cell_measurement_theta_min 2.14
_cell_volume 3338.6(8)
_computing_cell_refinement 'Bruker SAINT'
_computing_data_collection 'Bruker APEX2'
_computing_data_reduction 'Bruker SAINT'
_computing_molecular_graphics 'Bruker SHELXTL'
_computing_publication_material 'Bruker SHELXTL'
_computing_structure_refinement 'SHELXL-2014/7 (Sheldrick, 2014)'
_computing_structure_solution 'SHELXS-97 (Sheldrick 2008)'
_diffrn_ambient_temperature 296(2)
_diffrn_measured_fraction_theta_full 0.983
_diffrn_measured_fraction_theta_max 0.982
_diffrn_measurement_device_type 'CCD area detector'
_diffrn_measurement_method 'phi and omega scans'
_diffrn_radiation_source 'fine-focus sealed tube'
_diffrn_radiation_type MoK\a
_diffrn_radiation_wavelength 0.71073
_diffrn_reflns_av_R_equivalents 0.1246
_diffrn_reflns_av_unetI/netI 0.1216
_diffrn_reflns_Laue_measured_fraction_full 0.983
_diffrn_reflns_Laue_measured_fraction_max 0.982
_diffrn_reflns_limit_h_max 13
_diffrn_reflns_limit_h_min -12
_diffrn_reflns_limit_k_max 25
_diffrn_reflns_limit_k_min -20
_diffrn_reflns_limit_l_max 18
_diffrn_reflns_limit_l_min -18
_diffrn_reflns_number 48632
_diffrn_reflns_point_group_measured_fraction_full 0.983
_diffrn_reflns_point_group_measured_fraction_max 0.982
_diffrn_reflns_theta_full 25.242
_diffrn_reflns_theta_max 26.000
_diffrn_reflns_theta_min 1.975
_exptl_absorpt_coefficient_mu 0.162
_exptl_absorpt_correction_T_max 0.968
_exptl_absorpt_correction_T_min 0.962
_exptl_absorpt_correction_type multi-scan
_exptl_absorpt_process_details sadabs
_exptl_crystal_colour yellow
_exptl_crystal_density_diffrn 1.297
_exptl_crystal_description block
_exptl_crystal_F_000 1360
_exptl_crystal_size_max 0.240
_exptl_crystal_size_mid 0.220
_exptl_crystal_size_min 0.200
_refine_diff_density_max 0.421
_refine_diff_density_min -0.277
_refine_diff_density_rms 0.057
_refine_ls_extinction_method none
_refine_ls_goodness_of_fit_ref 1.027
_refine_ls_hydrogen_treatment constr
_refine_ls_matrix_type full
_refine_ls_number_parameters 434
_refine_ls_number_reflns 6456
_refine_ls_number_restraints 0
_refine_ls_restrained_S_all 1.027
_refine_ls_R_factor_all 0.2327
_refine_ls_R_factor_gt 0.1195
_refine_ls_shift/su_max 0.000
_refine_ls_shift/su_mean 0.000
_refine_ls_structure_factor_coef Fsqd
_refine_ls_weighting_details 'w=1/[\s^2^(Fo^2^)+(0.0156P)^2^+25.4770P] where P=(Fo^2^+2Fc^2^)/3'
_refine_ls_weighting_scheme calc
_refine_ls_wR_factor_gt 0.1906
_refine_ls_wR_factor_ref 0.2582
_reflns_Friedel_coverage 0.000
_reflns_number_gt 3358
_reflns_number_total 6456
_reflns_threshold_expression 'I > 2\s(I)'
_cod_data_source_file ao9b01960_si_002.cif
_cod_data_source_block 5g
_cod_database_code 4514989
_shelx_shelxl_version_number 2014/7
_shelx_space_group_comment
; 
The symmetry employed for this shelxl refinement is uniquely defined 
by the following loop, which should always be used as a source of 
symmetry information in preference to the above space-group names. 
They are only intended as comments. 
;
_shelx_estimated_absorpt_t_min 0.962
_shelx_estimated_absorpt_t_max 0.968

loop_
_space_group_symop_operation_xyz
'x, y, z'
'-x, y+1/2, -z+1/2'
'-x, -y, -z'
'x, -y-1/2, z-1/2'

loop_
_atom_site_label
_atom_site_type_symbol
_atom_site_fract_x
_atom_site_fract_y
_atom_site_fract_z
_atom_site_U_iso_or_equiv
_atom_site_adp_type
_atom_site_occupancy
_atom_site_site_symmetry_order
_atom_site_calc_flag
_atom_site_refinement_flags_posn
_atom_site_refinement_flags_adp
C1 C 0.4696(6) 0.2099(3) -0.0272(4) 0.0392(17) Uani 1 1 d . .
C2 C 0.5718(7) 0.1900(4) -0.0838(5) 0.0455(19) Uani 1 1 d . .
C3 C 0.6069(8) 0.1286(4) -0.1074(5) 0.063(2) Uani 1 1 d . .
H3 H 0.5609 0.0923 -0.0921 0.075 Uiso 1 1 calc R U
C4 C 0.7142(10) 0.1231(5) -0.1549(6) 0.079(3) Uani 1 1 d . .
H4 H 0.7412 0.0823 -0.1717 0.094 Uiso 1 1 calc R U
C5 C 0.7809(9) 0.1764(6) -0.1775(6) 0.081(3) Uani 1 1 d . .
H5 H 0.8525 0.1707 -0.2094 0.097 Uiso 1 1 calc R U
C6 C 0.7464(8) 0.2383(5) -0.1550(5) 0.064(2) Uani 1 1 d . .
H6 H 0.7931 0.2743 -0.1704 0.077 Uiso 1 1 calc R U
C7 C 0.6386(6) 0.2444(4) -0.1082(4) 0.0464(19) Uani 1 1 d . .
C8 C 0.5831(7) 0.3038(4) -0.0724(4) 0.0468(19) Uani 1 1 d . .
C9 C 0.4771(6) 0.2832(3) -0.0117(4) 0.0375(16) Uani 1 1 d . .
C10 C 0.3428(6) 0.3104(3) -0.0269(4) 0.0333(16) Uani 1 1 d . .
H10 H 0.2911 0.2808 0.0067 0.040 Uiso 1 1 calc R U
C11 C 0.2942(6) 0.3021(3) -0.1222(4) 0.0372(16) Uani 1 1 d . .
C12 C 0.1921(6) 0.2634(3) -0.1460(4) 0.0416(17) Uani 1 1 d . .
C13 C 0.1526(7) 0.2544(4) -0.2339(5) 0.055(2) Uani 1 1 d . .
H13 H 0.0849 0.2277 -0.2481 0.066 Uiso 1 1 calc R U
C14 C 0.2142(8) 0.2852(4) -0.2994(5) 0.059(2) Uani 1 1 d . .
H14 H 0.1888 0.2788 -0.3584 0.071 Uiso 1 1 calc R U
C15 C 0.3129(7) 0.3253(4) -0.2792(5) 0.052(2) Uani 1 1 d . .
H15 H 0.3524 0.3474 -0.3239 0.062 Uiso 1 1 calc R U
C16 C 0.3531(6) 0.3327(3) -0.1922(4) 0.0414(17) Uani 1 1 d . .
H16 H 0.4219 0.3590 -0.1793 0.050 Uiso 1 1 calc R U
C17 C 0.3139(6) 0.3787(3) 0.0123(4) 0.0379(17) Uani 1 1 d . .
C18 C 0.1711(7) 0.3806(3) 0.0226(5) 0.0408(17) Uani 1 1 d . .
C19 C 0.1154(7) 0.4226(4) -0.0468(5) 0.0482(19) Uani 1 1 d . .
C20 C -0.0085(8) 0.4325(5) -0.0717(6) 0.073(3) Uani 1 1 d . .
H20 H -0.0714 0.4100 -0.0443 0.087 Uiso 1 1 calc R U
C21 C -0.0364(11) 0.4763(6) -0.1378(7) 0.100(4) Uani 1 1 d . .
H21 H -0.1190 0.4834 -0.1562 0.120 Uiso 1 1 calc R U
C22 C 0.0581(13) 0.5100(6) -0.1769(8) 0.108(4) Uani 1 1 d . .
H22 H 0.0373 0.5396 -0.2215 0.130 Uiso 1 1 calc R U
C23 C 0.1808(11) 0.5015(5) -0.1525(6) 0.085(3) Uani 1 1 d . .
H23 H 0.2431 0.5254 -0.1785 0.102 Uiso 1 1 calc R U
C24 C 0.2088(8) 0.4560(4) -0.0877(5) 0.052(2) Uani 1 1 d . .
C25 C 0.3335(8) 0.4360(4) -0.0508(5) 0.049(2) Uani 1 1 d . .
C26 C 0.2619(8) 0.4268(4) 0.2730(5) 0.057(2) Uani 1 1 d . .
H26 H 0.2134 0.3958 0.2430 0.068 Uiso 1 1 calc R U
C27 C 0.2472(8) 0.4362(4) 0.3632(5) 0.064(2) Uani 1 1 d . .
H27 H 0.1899 0.4113 0.3929 0.077 Uiso 1 1 calc R U
C28 C 0.3166(9) 0.4819(4) 0.4082(5) 0.063(2) Uani 1 1 d . .
C29 C 0.2193(13) 0.4594(6) 0.5441(7) 0.124(5) Uani 1 1 d . .
H29A H 0.2322 0.4137 0.5359 0.186 Uiso 1 1 calc R U
H29B H 0.1370 0.4709 0.5222 0.186 Uiso 1 1 calc R U
H29C H 0.2280 0.4696 0.6061 0.186 Uiso 1 1 calc R U
C30 C 0.4007(9) 0.5184(4) 0.3636(5) 0.067(3) Uani 1 1 d . .
H30 H 0.4479 0.5498 0.3937 0.081 Uiso 1 1 calc R U
C31 C 0.4153(7) 0.5087(3) 0.2744(5) 0.051(2) Uani 1 1 d . .
H31 H 0.4725 0.5339 0.2449 0.061 Uiso 1 1 calc R U
C32 C 0.3463(7) 0.4621(3) 0.2275(5) 0.0432(18) Uani 1 1 d . .
C33 C 0.3783(7) 0.3878(3) 0.1046(4) 0.0415(18) Uani 1 1 d . .
H33 H 0.3345 0.3592 0.1449 0.050 Uiso 1 1 calc R U
C34 C 0.5129(6) 0.3664(3) 0.1090(5) 0.0453(19) Uani 1 1 d . .
H34A H 0.5488 0.3745 0.1679 0.054 Uiso 1 1 calc R U
H34B H 0.5596 0.3913 0.0670 0.054 Uiso 1 1 calc R U
C35 C 0.5225(6) 0.2946(3) 0.0875(4) 0.0415(18) Uani 1 1 d . .
H35 H 0.4626 0.2724 0.1243 0.050 Uiso 1 1 calc R U
C36 C 0.6482(6) 0.2631(4) 0.1075(4) 0.0458(19) Uani 1 1 d . .
C37 C 0.7601(7) 0.2945(4) 0.0928(5) 0.060(2) Uani 1 1 d . .
H37 H 0.7598 0.3375 0.0741 0.071 Uiso 1 1 calc R U
C38 C 0.8726(8) 0.2616(6) 0.1060(6) 0.074(3) Uani 1 1 d . .
H38 H 0.9473 0.2827 0.0958 0.089 Uiso 1 1 calc R U
C39 C 0.8744(8) 0.1990(6) 0.1336(7) 0.081(3) Uani 1 1 d . .
H39 H 0.9501 0.1773 0.1408 0.097 Uiso 1 1 calc R U
C40 C 0.7660(8) 0.1678(5) 0.1507(6) 0.069(3) Uani 1 1 d . .
H40 H 0.7675 0.1251 0.1706 0.083 Uiso 1 1 calc R U
C41 C 0.6545(7) 0.2000(4) 0.1382(5) 0.056(2) Uani 1 1 d . .
H41 H 0.5809 0.1787 0.1509 0.067 Uiso 1 1 calc R U
Cl1 Cl 0.10487(18) 0.22554(11) -0.06615(14) 0.0620(6) Uani 1 1 d . .
N1 N 0.3585(6) 0.4536(3) 0.1360(4) 0.0486(16) Uani 1 1 d . .
H1 H 0.3541 0.4858 0.0999 0.058 Uiso 1 1 d R U
O1 O 0.3944(5) 0.1748(2) 0.0060(3) 0.0501(13) Uani 1 1 d . .
O2 O 0.6195(5) 0.3581(3) -0.0852(3) 0.0611(15) Uani 1 1 d . .
O3 O 0.1177(5) 0.3526(3) 0.0795(3) 0.0560(14) Uani 1 1 d . .
O4 O 0.4310(5) 0.4611(3) -0.0672(3) 0.0632(16) Uani 1 1 d . .
O5 O 0.3084(8) 0.4943(3) 0.4973(4) 0.104(3) Uani 1 1 d . .

loop_
_atom_site_aniso_label
_atom_site_aniso_U_11
_atom_site_aniso_U_22
_atom_site_aniso_U_33
_atom_site_aniso_U_23
_atom_site_aniso_U_13
_atom_site_aniso_U_12
C1 0.042(4) 0.048(5) 0.027(4) -0.003(3) -0.010(3) -0.012(4)
C2 0.045(4) 0.059(5) 0.033(4) -0.007(4) -0.001(3) -0.006(4)
C3 0.068(6) 0.070(6) 0.049(5) -0.009(5) -0.002(4) -0.001(5)
C4 0.088(7) 0.087(8) 0.061(6) -0.008(6) 0.009(5) 0.019(6)
C5 0.069(7) 0.119(10) 0.055(6) 0.005(6) 0.009(5) 0.018(7)
C6 0.054(5) 0.096(8) 0.043(5) 0.007(5) 0.004(4) -0.001(5)
C7 0.039(4) 0.073(6) 0.026(4) 0.004(4) -0.006(3) 0.002(4)
C8 0.046(5) 0.064(5) 0.030(4) 0.003(4) -0.008(3) -0.017(4)
C9 0.039(4) 0.045(4) 0.028(4) 0.000(3) -0.002(3) -0.014(3)
C10 0.040(4) 0.034(4) 0.025(4) -0.001(3) -0.002(3) -0.015(3)
C11 0.042(4) 0.041(4) 0.029(4) -0.006(3) -0.001(3) -0.002(3)
C12 0.038(4) 0.048(4) 0.039(4) -0.007(3) -0.004(3) -0.001(3)
C13 0.045(5) 0.072(6) 0.046(5) -0.019(4) -0.021(4) 0.002(4)
C14 0.060(5) 0.087(7) 0.028(4) -0.010(4) -0.013(4) 0.023(5)
C15 0.049(5) 0.074(6) 0.032(4) 0.000(4) -0.001(4) 0.010(4)
C16 0.041(4) 0.052(5) 0.030(4) -0.004(3) -0.002(3) 0.000(3)
C17 0.044(4) 0.046(4) 0.023(4) -0.003(3) -0.006(3) -0.021(3)
C18 0.053(5) 0.035(4) 0.034(4) -0.011(3) -0.002(4) -0.002(4)
C19 0.062(5) 0.046(5) 0.036(4) -0.009(4) -0.005(4) 0.004(4)
C20 0.066(6) 0.078(7) 0.073(6) -0.007(5) -0.014(5) 0.013(5)
C21 0.083(8) 0.126(10) 0.089(8) 0.017(8) -0.019(7) 0.044(7)
C22 0.125(11) 0.114(10) 0.085(8) 0.039(7) -0.001(8) 0.036(9)
C23 0.118(9) 0.073(7) 0.064(6) 0.023(5) 0.004(6) 0.012(6)
C24 0.077(6) 0.037(4) 0.040(5) 0.001(4) -0.003(4) 0.005(4)
C25 0.078(6) 0.039(4) 0.031(4) -0.004(3) 0.009(4) -0.015(4)
C26 0.071(6) 0.062(5) 0.036(5) -0.006(4) -0.002(4) -0.014(5)
C27 0.090(7) 0.064(6) 0.038(5) 0.004(4) 0.011(4) -0.004(5)
C28 0.096(7) 0.054(5) 0.039(5) -0.013(4) 0.000(5) 0.019(5)
C29 0.201(14) 0.127(11) 0.047(6) -0.002(7) 0.041(8) 0.029(10)
C30 0.098(7) 0.058(6) 0.044(5) -0.018(4) -0.018(5) -0.001(5)
C31 0.073(6) 0.033(4) 0.045(5) -0.003(4) -0.011(4) -0.005(4)
C32 0.055(5) 0.039(4) 0.036(4) 0.001(3) -0.002(4) -0.002(4)
C33 0.060(5) 0.039(4) 0.026(4) 0.002(3) 0.004(3) -0.019(4)
C34 0.051(5) 0.051(5) 0.033(4) -0.007(3) -0.008(3) -0.015(4)
C35 0.041(4) 0.056(5) 0.027(4) 0.001(3) -0.002(3) -0.012(4)
C36 0.039(4) 0.065(6) 0.032(4) -0.010(4) -0.005(3) -0.019(4)
C37 0.053(5) 0.086(6) 0.038(5) 0.001(4) -0.010(4) -0.026(5)
C38 0.040(5) 0.125(9) 0.057(6) -0.012(6) 0.001(4) -0.025(6)
C39 0.046(6) 0.105(9) 0.092(8) -0.024(7) -0.009(5) -0.004(6)
C40 0.047(5) 0.071(6) 0.087(7) -0.008(5) -0.017(5) 0.000(5)
C41 0.041(5) 0.072(6) 0.056(5) 0.000(4) -0.008(4) -0.009(4)
Cl1 0.0509(12) 0.0747(15) 0.0601(13) -0.0057(11) -0.0011(10) -0.0266(11)
N1 0.079(5) 0.041(4) 0.026(3) 0.002(3) -0.001(3) -0.009(3)
O1 0.058(3) 0.045(3) 0.048(3) 0.000(3) 0.002(3) -0.016(3)
O2 0.066(4) 0.062(4) 0.055(4) 0.012(3) 0.009(3) -0.025(3)
O3 0.055(3) 0.058(4) 0.055(3) 0.007(3) 0.008(3) -0.014(3)
O4 0.082(4) 0.056(4) 0.051(3) 0.006(3) 0.008(3) -0.036(3)
O5 0.181(8) 0.095(5) 0.036(4) -0.023(4) 0.007(4) 0.010(5)

loop_
_atom_type_symbol
_atom_type_description
_atom_type_scat_dispersion_real
_atom_type_scat_dispersion_imag
_atom_type_scat_source
C C 0.0033 0.0016 'International Tables Vol C Tables 4.2.6.8 and 6.1.1.4'
H H 0.0000 0.0000 'International Tables Vol C Tables 4.2.6.8 and 6.1.1.4'
Cl Cl 0.1484 0.1585 'International Tables Vol C Tables 4.2.6.8 and 6.1.1.4'
N N 0.0061 0.0033 'International Tables Vol C Tables 4.2.6.8 and 6.1.1.4'
O O 0.0106 0.0060 'International Tables Vol C Tables 4.2.6.8 and 6.1.1.4'

loop_
_geom_angle_atom_site_label_1
_geom_angle_atom_site_label_2
_geom_angle_atom_site_label_3
_geom_angle
O1 C1 C2 126.7(7)
O1 C1 C9 124.1(6)
C2 C1 C9 109.1(6)
C3 C2 C7 121.8(7)
C3 C2 C1 128.7(7)
C7 C2 C1 109.4(7)
C2 C3 C4 116.8(9)
C2 C3 H3 121.6
C4 C3 H3 121.6
C5 C4 C3 121.3(10)
C5 C4 H4 119.3
C3 C4 H4 119.3
C4 C5 C6 122.5(9)
C4 C5 H5 118.8
C6 C5 H5 118.8
C5 C6 C7 116.7(9)
C5 C6 H6 121.7
C7 C6 H6 121.7
C6 C7 C2 120.9(8)
C6 C7 C8 128.3(8)
C2 C7 C8 110.8(6)
O2 C8 C7 125.2(7)
O2 C8 C9 126.9(7)
C7 C8 C9 107.8(6)
C1 C9 C8 102.4(6)
C1 C9 C10 106.9(5)
C8 C9 C10 120.8(6)
C1 C9 C35 107.8(5)
C8 C9 C35 108.4(5)
C10 C9 C35 109.7(5)
C11 C10 C9 112.4(5)
C11 C10 C17 113.2(5)
C9 C10 C17 117.7(5)
C11 C10 H10 103.9
C9 C10 H10 103.9
C17 C10 H10 103.9
C12 C11 C16 116.0(6)
C12 C11 C10 123.1(6)
C16 C11 C10 120.9(6)
C13 C12 C11 122.0(7)
C13 C12 Cl1 116.8(6)
C11 C12 Cl1 121.2(5)
C14 C13 C12 119.4(7)
C14 C13 H13 120.3
C12 C13 H13 120.3
C13 C14 C15 120.7(7)
C13 C14 H14 119.6
C15 C14 H14 119.6
C14 C15 C16 119.4(7)
C14 C15 H15 120.3
C16 C15 H15 120.3
C15 C16 C11 122.4(7)
C15 C16 H16 118.8
C11 C16 H16 118.8
C25 C17 C33 113.6(5)
C25 C17 C18 101.7(6)
C33 C17 C18 108.4(5)
C25 C17 C10 115.0(5)
C33 C17 C10 111.3(5)
C18 C17 C10 105.9(5)
O3 C18 C19 127.1(7)
O3 C18 C17 124.2(6)
C19 C18 C17 108.7(6)
C24 C19 C20 120.7(8)
C24 C19 C18 109.3(7)
C20 C19 C18 129.9(8)
C21 C20 C19 118.4(10)
C21 C20 H20 120.8
C19 C20 H20 120.8
C20 C21 C22 120.0(10)
C20 C21 H21 120.0
C22 C21 H21 120.0
C23 C22 C21 122.5(10)
C23 C22 H22 118.8
C21 C22 H22 118.8
C22 C23 C24 117.4(10)
C22 C23 H23 121.3
C24 C23 H23 121.3
C23 C24 C19 121.0(9)
C23 C24 C25 128.5(9)
C19 C24 C25 110.6(7)
O4 C25 C24 125.5(7)
O4 C25 C17 126.9(7)
C24 C25 C17 107.6(6)
C32 C26 C27 121.4(7)
C32 C26 H26 119.3
C27 C26 H26 119.3
C28 C27 C26 120.2(8)
C28 C27 H27 119.9
C26 C27 H27 119.9
C27 C28 C30 119.4(8)
C27 C28 O5 124.1(9)
C30 C28 O5 116.5(8)
O5 C29 H29A 109.5
O5 C29 H29B 109.5
H29A C29 H29B 109.5
O5 C29 H29C 109.5
H29A C29 H29C 109.5
H29B C29 H29C 109.5
C28 C30 C31 120.2(8)
C28 C30 H30 119.9
C31 C30 H30 119.9
C30 C31 C32 121.3(8)
C30 C31 H31 119.4
C32 C31 H31 119.4
C26 C32 C31 117.6(7)
C26 C32 N1 121.1(6)
C31 C32 N1 121.3(7)
N1 C33 C34 114.2(6)
N1 C33 C17 110.0(6)
C34 C33 C17 113.5(6)
N1 C33 H33 106.2
C34 C33 H33 106.2
C17 C33 H33 106.2
C33 C34 C35 110.3(6)
C33 C34 H34A 109.6
C35 C34 H34A 109.6
C33 C34 H34B 109.6
C35 C34 H34B 109.6
H34A C34 H34B 108.1
C36 C35 C34 116.3(6)
C36 C35 C9 111.4(6)
C34 C35 C9 109.1(6)
C36 C35 H35 106.5
C34 C35 H35 106.5
C9 C35 H35 106.5
C41 C36 C37 117.5(7)
C41 C36 C35 120.2(6)
C37 C36 C35 122.3(7)
C36 C37 C38 119.9(9)
C36 C37 H37 120.0
C38 C37 H37 120.0
C39 C38 C37 120.7(9)
C39 C38 H38 119.7
C37 C38 H38 119.7
C38 C39 C40 120.4(9)
C38 C39 H39 119.8
C40 C39 H39 119.8
C39 C40 C41 119.3(9)
C39 C40 H40 120.4
C41 C40 H40 120.4
C40 C41 C36 122.1(8)
C40 C41 H41 118.9
C36 C41 H41 118.9
C32 N1 C33 117.2(5)
C32 N1 H1 121.5
C33 N1 H1 121.3
C28 O5 C29 117.7(9)

loop_
_geom_bond_atom_site_label_1
_geom_bond_atom_site_label_2
_geom_bond_distance
C1 O1 1.208(8)
C1 C2 1.475(10)
C1 C9 1.531(9)
C2 C3 1.373(11)
C2 C7 1.387(10)
C3 C4 1.384(12)
C3 H3 0.9300
C4 C5 1.363(13)
C4 H4 0.9300
C5 C6 1.375(13)
C5 H5 0.9300
C6 C7 1.385(10)
C6 H6 0.9300
C7 C8 1.474(10)
C8 O2 1.204(8)
C8 C9 1.548(10)
C9 C10 1.555(9)
C9 C35 1.574(9)
C10 C11 1.521(8)
C10 C17 1.564(9)
C10 H10 0.9800
C11 C12 1.391(9)
C11 C16 1.403(9)
C12 C13 1.390(9)
C12 Cl1 1.740(7)
C13 C14 1.367(11)
C13 H13 0.9300
C14 C15 1.369(11)
C14 H14 0.9300
C15 C16 1.374(9)
C15 H15 0.9300
C16 H16 0.9300
C17 C25 1.538(9)
C17 C33 1.542(9)
C17 C18 1.547(10)
C18 O3 1.200(8)
C18 C19 1.467(10)
C19 C24 1.382(10)
C19 C20 1.383(11)
C20 C21 1.371(13)
C20 H20 0.9300
C21 C22 1.381(15)
C21 H21 0.9300
C22 C23 1.364(14)
C22 H22 0.9300
C23 C24 1.381(11)
C23 H23 0.9300
C24 C25 1.487(11)
C25 O4 1.202(8)
C26 C32 1.369(10)
C26 C27 1.390(10)
C26 H26 0.9300
C27 C28 1.366(11)
C27 H27 0.9300
C28 C30 1.372(12)
C28 O5 1.376(9)
C29 O5 1.410(13)
C29 H29A 0.9600
C29 H29B 0.9600
C29 H29C 0.9600
C30 C31 1.377(10)
C30 H30 0.9300
C31 C32 1.390(9)
C31 H31 0.9300
C32 N1 1.404(8)
C33 N1 1.456(9)
C33 C34 1.509(10)
C33 H33 0.9800
C34 C35 1.520(9)
C34 H34A 0.9700
C34 H34B 0.9700
C35 C36 1.517(10)
C35 H35 0.9800
C36 C41 1.382(10)
C36 C37 1.390(10)
C37 C38 1.393(12)
C37 H37 0.9300
C38 C39 1.354(13)
C38 H38 0.9300
C39 C40 1.364(12)
C39 H39 0.9300
C40 C41 1.375(11)
C40 H40 0.9300
C41 H41 0.9300
N1 H1 0.8599

loop_
_geom_hbond_atom_site_label_D
_geom_hbond_atom_site_label_H
_geom_hbond_atom_site_label_A
_geom_hbond_distance_DH
_geom_hbond_distance_HA
_geom_hbond_distance_DA
_geom_hbond_angle_DHA
_geom_hbond_site_symmetry_A
N1 H1 O4 0.86 2.62 3.076(8) 114.6 3_665

loop_
_geom_torsion_atom_site_label_1
_geom_torsion_atom_site_label_2
_geom_torsion_atom_site_label_3
_geom_torsion_atom_site_label_4
_geom_torsion
O1 C1 C2 C3 -3.3(12)
C9 C1 C2 C3 173.4(7)
O1 C1 C2 C7 -179.3(6)
C9 C1 C2 C7 -2.6(8)
C7 C2 C3 C4 1.5(11)
C1 C2 C3 C4 -174.1(7)
C2 C3 C4 C5 -0.4(13)
C3 C4 C5 C6 -0.1(15)
C4 C5 C6 C7 -0.5(13)
C5 C6 C7 C2 1.6(11)
C5 C6 C7 C8 177.1(7)
C3 C2 C7 C6 -2.2(11)
C1 C2 C7 C6 174.2(6)
C3 C2 C7 C8 -178.4(7)
C1 C2 C7 C8 -2.1(8)
C6 C7 C8 O2 6.4(12)
C2 C7 C8 O2 -177.7(7)
C6 C7 C8 C9 -170.0(7)
C2 C7 C8 C9 5.9(7)
O1 C1 C9 C8 -177.4(6)
C2 C1 C9 C8 5.8(7)
O1 C1 C9 C10 -49.5(8)
C2 C1 C9 C10 133.7(5)
O1 C1 C9 C35 68.4(8)
C2 C1 C9 C35 -108.4(6)
O2 C8 C9 C1 176.8(7)
C7 C8 C9 C1 -6.9(7)
O2 C8 C9 C10 58.3(10)
C7 C8 C9 C10 -125.4(6)
O2 C8 C9 C35 -69.4(9)
C7 C8 C9 C35 106.9(6)
C1 C9 C10 C11 -64.5(7)
C8 C9 C10 C11 51.8(8)
C35 C9 C10 C11 178.9(5)
C1 C9 C10 C17 161.2(5)
C8 C9 C10 C17 -82.5(8)
C35 C9 C10 C17 44.6(7)
C9 C10 C11 C12 116.0(7)
C17 C10 C11 C12 -107.6(7)
C9 C10 C11 C16 -62.7(8)
C17 C10 C11 C16 73.7(8)
C16 C11 C12 C13 1.5(10)
C10 C11 C12 C13 -177.3(7)
C16 C11 C12 Cl1 -176.8(5)
C10 C11 C12 Cl1 4.5(9)
C11 C12 C13 C14 -1.1(11)
Cl1 C12 C13 C14 177.2(6)
C12 C13 C14 C15 -0.9(12)
C13 C14 C15 C16 2.4(12)
C14 C15 C16 C11 -2.0(11)
C12 C11 C16 C15 0.1(10)
C10 C11 C16 C15 178.9(7)
C11 C10 C17 C25 -42.3(8)
C9 C10 C17 C25 91.6(7)
C11 C10 C17 C33 -173.2(5)
C9 C10 C17 C33 -39.3(7)
C11 C10 C17 C18 69.2(7)
C9 C10 C17 C18 -156.9(5)
C25 C17 C18 O3 -164.7(6)
C33 C17 C18 O3 -44.8(9)
C10 C17 C18 O3 74.7(8)
C25 C17 C18 C19 14.4(7)
C33 C17 C18 C19 134.3(6)
C10 C17 C18 C19 -106.2(6)
O3 C18 C19 C24 167.9(7)
C17 C18 C19 C24 -11.2(8)
O3 C18 C19 C20 -10.4(13)
C17 C18 C19 C20 170.5(8)
C24 C19 C20 C21 -0.1(13)
C18 C19 C20 C21 178.0(8)
C19 C20 C21 C22 -0.9(16)
C20 C21 C22 C23 0.1(19)
C21 C22 C23 C24 1.7(18)
C22 C23 C24 C19 -2.7(14)
C22 C23 C24 C25 178.2(9)
C20 C19 C24 C23 2.0(12)
C18 C19 C24 C23 -176.5(7)
C20 C19 C24 C25 -178.8(7)
C18 C19 C24 C25 2.7(8)
C23 C24 C25 O4 6.9(13)
C19 C24 C25 O4 -172.2(7)
C23 C24 C25 C17 -174.1(8)
C19 C24 C25 C17 6.8(8)
C33 C17 C25 O4 50.2(10)
C18 C17 C25 O4 166.5(7)
C10 C17 C25 O4 -79.6(9)
C33 C17 C25 C24 -128.9(6)
C18 C17 C25 C24 -12.6(7)
C10 C17 C25 C24 101.3(7)
C32 C26 C27 C28 0.7(13)
C26 C27 C28 C30 0.1(13)
C26 C27 C28 O5 -179.8(8)
C27 C28 C30 C31 -0.4(13)
O5 C28 C30 C31 179.5(8)
C28 C30 C31 C32 -0.1(13)
C27 C26 C32 C31 -1.2(12)
C27 C26 C32 N1 -178.3(7)
C30 C31 C32 C26 0.9(11)
C30 C31 C32 N1 178.0(7)
C25 C17 C33 N1 43.5(8)
C18 C17 C33 N1 -68.8(7)
C10 C17 C33 N1 175.1(5)
C25 C17 C33 C34 -85.8(8)
C18 C17 C33 C34 162.0(6)
C10 C17 C33 C34 45.9(7)
N1 C33 C34 C35 172.0(5)
C17 C33 C34 C35 -60.9(7)
C33 C34 C35 C36 -167.8(6)
C33 C34 C35 C9 65.2(7)
C1 C9 C35 C36 58.5(7)
C8 C9 C35 C36 -51.7(8)
C10 C9 C35 C36 174.5(5)
C1 C9 C35 C34 -171.8(6)
C8 C9 C35 C34 78.0(7)
C10 C9 C35 C34 -55.8(7)
C34 C35 C36 C41 143.8(7)
C9 C35 C36 C41 -90.4(8)
C34 C35 C36 C37 -38.8(9)
C9 C35 C36 C37 87.1(8)
C41 C36 C37 C38 2.3(11)
C35 C36 C37 C38 -175.2(7)
C36 C37 C38 C39 -0.3(13)
C37 C38 C39 C40 -1.5(15)
C38 C39 C40 C41 1.2(14)
C39 C40 C41 C36 1.0(13)
C37 C36 C41 C40 -2.6(11)
C35 C36 C41 C40 174.9(7)
C26 C32 N1 C33 -52.7(10)
C31 C32 N1 C33 130.3(7)
C34 C33 N1 C32 -85.2(8)
C17 C33 N1 C32 146.0(6)
C27 C28 O5 C29 -2.5(14)
C30 C28 O5 C29 177.5(9)
